data_7243925
loop_
_publ_author_name
'Tomioka, Nozomi'
'Nanbu, Shinkoh'
'Misawa-Suzuki, Tomoyo'
'Nagao, Hirotaka'

_publ_section_title
;
 N--C bond formation between two anilines coordinated to a ruthenium
 center in cis-form affording a 3,5-cyclohexadiene-1,2-diimine moiety
;
_journal_issue 58
_journal_name_full 'RSC Advances'
_journal_page_first 36644
_journal_page_last 36650
_journal_paper_doi 10.1039/D1RA07736H
_journal_volume 11
_journal_year 2021
_chemical_formula_moiety 'C34 H30 N6 Ru, 2(F6 P)'
_chemical_formula_sum 'C34 H30 F12 N6 P2 Ru'
_chemical_formula_weight 913.65
_chemical_name_common 'methylphenylcyclohexa-3,5-diene-1,2-diiminebis(2,2'-bipyridine)ruthenium bis(hexafulolophosphate)'
_space_group_crystal_system triclinic
_space_group_IT_number 2
_space_group_name_Hall '-P 1'
_space_group_name_H-M_alt 'P -1'
_atom_sites_solution_hydrogens mixed
_atom_sites_solution_primary dual
_audit_creation_date 2021-07-13
_audit_creation_method
;
Olex2 1.2
(compiled 2018.05.29 svn.r3508 for OlexSys, GUI svn.r5506)
;
_audit_update_record
;
2021-08-04 deposited with the CCDC.	2021-11-04 downloaded from the CCDC.
;
_cell_angle_alpha 104.5820(10)
_cell_angle_beta 103.0590(10)
_cell_angle_gamma 116.3090(10)
_cell_formula_units_Z 2
_cell_length_a 13.27250(10)
_cell_length_b 13.51310(10)
_cell_length_c 13.79670(10)
_cell_measurement_reflns_used 16683
_cell_measurement_temperature 298.15
_cell_measurement_theta_max 75.2040
_cell_measurement_theta_min 3.5670
_cell_volume 1977.56(4)
_computing_cell_refinement 'CrystalClear-SM Expert 2.0 r7 (Rigaku, 2011)'
_computing_data_collection 'CrystalClear-SM Expert 2.0 r7 (Rigaku, 2011)'
_computing_data_reduction 'CrystalClear-SM Expert 2.0 r7 (Rigaku, 2011)'
_computing_molecular_graphics 'Olex2 (Dolomanov et al., 2009)'
_computing_publication_material 'Olex2 (Dolomanov et al., 2009)'
_computing_structure_refinement 'ShelXL (Sheldrick, 2015)'
_computing_structure_solution 'ShelXT (Sheldrick, 2015)'
_diffrn_ambient_temperature 298.15
_diffrn_detector CCD
_diffrn_detector_area_resol_mean 28.5714
_diffrn_detector_type 'Rigaku Saturn724+'
_diffrn_measured_fraction_theta_full 0.998
_diffrn_measured_fraction_theta_max 0.968
_diffrn_measurement_details
;
List of Runs (angles in degrees, time in seconds):

  # Type    Start    End  Width  t~exp~   \w     \q     \k     \f   Frames
#--------------------------------------------------------------------------
  1  \w    -76.00  30.00   0.50    0.15    --  -44.30  87.00  17.00  212
  2  \w    -19.00  55.00   0.50    0.15    --   44.30 -87.00 -99.00  148
  3  \w    -71.00 -46.00   0.50    0.60    --  -90.25  87.00  17.00   50
  4  \w   -140.00-106.00   0.50    0.60    --  -90.25 -87.00 -99.00   68
  5  \w     60.00  86.00   0.50    0.60    --  109.26 -87.00 -99.00   52
  6  \w    125.00 173.00   0.50    0.60    --  109.26  87.00  17.00   96
  7  \w    -11.00  33.00   0.50    0.15    --  -44.30  37.00 -60.00   88
  8  \w     -1.00  24.00   0.50    0.15    --  -44.30  19.00 -90.00   50
  9  \w    -34.00  29.00   0.50    0.15    --  -44.30  37.00  90.00  126
 10  \w    -35.00  27.00   0.50    0.15    --  -44.30  37.00-180.00  124
 11  \w     63.00 113.00   0.50    0.15    --   44.30  57.00   0.00  100
 12  \w     44.00  97.00   0.50    0.15    --   44.30-125.00-120.00  106
 13  \w     25.00  58.00   0.50    0.15    --   44.30  57.00   0.00   66
 14  \w    -43.00 -17.00   0.50    0.60    --  -90.25  45.00-120.00   52
 15  \w    -43.00 -14.00   0.50    0.60    --  -90.25  45.00-180.00   58
 16  \w    -42.00 -15.00   0.50    0.60    --  -90.25  45.00  30.00   54
 17  \w    -42.00 -16.00   0.50    0.60    --  -90.25  45.00-150.00   52
 18  \w    -43.00 -15.00   0.50    0.60    --  -90.25  45.00 -60.00   56
 19  \w    -42.00 -15.00   0.50    0.60    --  -90.25  45.00   0.00   54
 20  \w     38.00  67.00   0.50    0.60    --  109.26 -94.00-150.00   58
 21  \w     50.00 100.00   0.50    0.60    --  109.26 -94.00 -60.00  100
 22  \w     34.00  61.00   0.50    0.60    --  109.26 -45.00 -60.00   54
 23  \w     74.00  99.00   0.50    0.60    --  109.26-125.00-120.00   50
 24  \w     47.00 103.00   0.50    0.60    --  109.26 -94.00 150.00  112
 25  \w     36.00  62.00   0.50    0.60    --  109.26-125.00-120.00   52
 26  \w     34.00  59.00   0.50    0.60    --  109.26 -45.00  30.00   50
 27  \w    101.00 178.00   0.50    0.60    --  109.26  30.00 150.00  154
 28  \w     60.00  85.00   0.50    0.60    --  109.26 -94.00   0.00   50
 29  \w     42.00  68.00   0.50    0.60    --  109.26 -61.00-180.00   52
 30  \w     34.00  59.00   0.50    0.60    --  109.26 -45.00 -90.00   50
 31  \w     36.00 106.00   0.50    0.60    --  109.26 -77.00   0.00  140
 32  \w     87.00 176.00   0.50    0.60    --  109.26  30.00  90.00  178
 33  \w    142.00 167.00   0.50    0.60    --  109.26  30.00 120.00   50
 34  \w     38.00  76.00   0.50    0.60    --  109.26 -77.00  90.00   76
 35  \w     38.00 102.00   0.50    0.60    --  109.26 -94.00 -30.00  128
 36  \w     74.00 100.00   0.50    0.60    --  109.26 -94.00-150.00   52
 37  \w     37.00  63.00   0.50    0.60    --  109.26 -61.00-120.00   52
 38  \w     86.00 134.00   0.50    0.60    --  109.26  30.00 120.00   96
 39  \w    145.00 173.00   0.50    0.60    --  109.26  61.00  30.00   56
 40  \w     95.00 126.00   0.50    0.60    --  109.26  61.00  30.00   62
 41  \w     35.00  60.00   0.50    0.60    --  109.26 -45.00-180.00   50
 42  \w     68.00 103.00   0.50    0.60    --  109.26 -94.00-120.00   70
 43  \w     74.00 103.00   0.50    0.60    --  109.26 -94.00  60.00   58
 44  \w     42.00  67.00   0.50    0.60    --  109.26 -61.00 120.00   50
 45  \w     42.00  98.00   0.50    0.60    --  109.26 -94.00 120.00  112
 46  \w     73.00 102.00   0.50    0.60    --  109.26 -94.00  30.00   58
 47  \w    113.00 176.00   0.50    0.60    --  109.26  30.00-180.00  126
;
_diffrn_measurement_device 'AFC12 (Right): Kappa 3 circle'
_diffrn_measurement_device_type 'Rigaku Saturn724+ (2x2 bin mode)'
_diffrn_measurement_method 'profile data from \w-scans'
_diffrn_measurement_specimen_support 'Mitegen 50um'
_diffrn_orient_matrix_type 'CrysAlisPro convention (1999,Acta A55,543-557)'
_diffrn_orient_matrix_UB_11 0.0067705000
_diffrn_orient_matrix_UB_12 -0.0935504000
_diffrn_orient_matrix_UB_13 -0.0845864000
_diffrn_orient_matrix_UB_21 0.1335107000
_diffrn_orient_matrix_UB_22 0.0538923000
_diffrn_orient_matrix_UB_23 0.0737030000
_diffrn_orient_matrix_UB_31 -0.0434267000
_diffrn_orient_matrix_UB_32 -0.0874895000
_diffrn_orient_matrix_UB_33 0.0556768000
_diffrn_radiation_collimation 0.3
_diffrn_radiation_monochromator Confocal
_diffrn_radiation_probe x-ray
_diffrn_radiation_type CuK\a
_diffrn_radiation_wavelength 1.54184
_diffrn_reflns_av_R_equivalents 0.0355
_diffrn_reflns_av_unetI/netI 0.0356
_diffrn_reflns_Laue_measured_fraction_full 0.998
_diffrn_reflns_Laue_measured_fraction_max 0.968
_diffrn_reflns_limit_h_max 15
_diffrn_reflns_limit_h_min -16
_diffrn_reflns_limit_k_max 16
_diffrn_reflns_limit_k_min -16
_diffrn_reflns_limit_l_max 17
_diffrn_reflns_limit_l_min -15
_diffrn_reflns_number 23385
_diffrn_reflns_point_group_measured_fraction_full 0.998
_diffrn_reflns_point_group_measured_fraction_max 0.968
_diffrn_reflns_theta_full 67.684
_diffrn_reflns_theta_max 75.382
_diffrn_reflns_theta_min 3.593
_diffrn_source 'Rotating Anode'
_diffrn_source_current 24.0
_diffrn_source_power 1.2
_diffrn_source_target Mo
_diffrn_source_type 'Rotating Anode'
_diffrn_source_voltage 50.0
_exptl_absorpt_coefficient_mu 4.789
_exptl_absorpt_correction_T_max 1.00000
_exptl_absorpt_correction_T_min 0.53776
_exptl_absorpt_correction_type multi-scan
_exptl_absorpt_process_details
;
CrysAlisPro 1.171.40.45a (Rigaku Oxford Diffraction, 2019)
Empirical absorption correction using spherical harmonics,
 implemented in SCALE3 ABSPACK scaling algorithm.
;
_exptl_crystal_colour 'clear light black'
_exptl_crystal_colour_lustre clear
_exptl_crystal_colour_modifier light
_exptl_crystal_colour_primary black
_exptl_crystal_density_diffrn 1.534
_exptl_crystal_density_method 'not measured'
_exptl_crystal_description block
_exptl_crystal_F_000 916
_exptl_crystal_size_max 0.1
_exptl_crystal_size_mid 0.1
_exptl_crystal_size_min 0.1
_exptl_transmission_factor_max 1.00000
_exptl_transmission_factor_min 0.53776
_refine_diff_density_max 1.176
_refine_diff_density_min -0.707
_refine_diff_density_rms 0.085
_refine_ls_extinction_method none
_refine_ls_goodness_of_fit_ref 1.050
_refine_ls_hydrogen_treatment mixed
_refine_ls_matrix_type full
_refine_ls_number_parameters 502
_refine_ls_number_reflns 7921
_refine_ls_number_restraints 0
_refine_ls_restrained_S_all 1.050
_refine_ls_R_factor_all 0.0523
_refine_ls_R_factor_gt 0.0501
_refine_ls_shift/su_max 0.002
_refine_ls_shift/su_mean 0.000
_refine_ls_structure_factor_coef Fsqd
_refine_ls_weighting_details 'w=1/[\s^2^(Fo^2^)+(0.0927P)^2^+1.6642P] where P=(Fo^2^+2Fc^2^)/3'
_refine_ls_weighting_scheme calc
_refine_ls_wR_factor_gt 0.1416
_refine_ls_wR_factor_ref 0.1445
_reflns_Friedel_coverage 0.000
_reflns_number_gt 7425
_reflns_number_total 7921
_reflns_threshold_expression 'I > 2\s(I)'
_cod_data_source_file d1ra07736h2.cif
_cod_data_source_block methyldiimine
_cod_depositor_comments
;
The following automatic conversions were performed:

data item '_geom_angle_publ_flag' value 'N' was changed to 'n' in
accordance with the
/home/data/users/saulius/crontab/automatic-downloads/rss-feeds/RSC/lib/dictionaries/cif_core.dic
dictionary named 'cif_core.dic' version 2.4.2 last updated on
2011-04-26 (105 times).

data item '_geom_angle_publ_flag' value 'Y' was changed to 'y' in
accordance with the
/home/data/users/saulius/crontab/automatic-downloads/rss-feeds/RSC/lib/dictionaries/cif_core.dic
dictionary named 'cif_core.dic' version 2.4.2 last updated on
2011-04-26 (6 times).

data item '_geom_bond_publ_flag' value 'N' was changed to 'n' in
accordance with the
/home/data/users/saulius/crontab/automatic-downloads/rss-feeds/RSC/lib/dictionaries/cif_core.dic
dictionary named 'cif_core.dic' version 2.4.2 last updated on
2011-04-26 (52 times).

data item '_geom_bond_publ_flag' value 'Y' was changed to 'y' in
accordance with the
/home/data/users/saulius/crontab/automatic-downloads/rss-feeds/RSC/lib/dictionaries/cif_core.dic
dictionary named 'cif_core.dic' version 2.4.2 last updated on
2011-04-26 (9 times).

Automatic conversion script
Id: cif_fix_values 7556 2019-12-06 15:28:31Z antanas 
;
_cod_original_cell_volume 1977.56(3)
_cod_database_code 7243925
_shelx_shelxl_version_number 2018/3
_chemical_oxdiff_formula C34H30F12N6P2Ru
_chemical_oxdiff_usercomment '298 K'
_shelx_space_group_comment
;
The symmetry employed for this shelxl refinement is uniquely defined
by the following loop, which should always be used as a source of
symmetry information in preference to the above space-group names.
They are only intended as comments.
;
_shelx_estimated_absorpt_t_max 0.646
_shelx_estimated_absorpt_t_min 0.646
_diffrn_oxdiff_digest_frames
;
01c3c23d364c9d1eb8ad7dae6e5cdffc81000409d84
;
_reflns_odcompleteness_completeness 99.94
_reflns_odcompleteness_iscentric 1
_reflns_odcompleteness_theta 66.97
_olex2_refinement_description
;
1. Fixed Uiso
 At 1.2 times of:
  All C(H) groups
 At 1.5 times of:
  All C(H,H,H) groups
2.a Aromatic/amide H refined with riding coordinates:
 C34(H34), C16(H16), C15(H15), C9(H9), C18(H18), C24(H24), C23(H23), C3(H3),
 C21(H21), C17(H17), C22(H22), C13(H13), C31(H31), C25(H25), C33(H33), C12(H12),
  C32(H32), C6(H6), C10(H10), C26(H26), C5(H5), C28(H28), C27(H27)
2.b Idealised Me refined as rotating group:
 C7(H7a,H7b,H7c), C14(H14a,H14b,H14c)
;
_olex2_submission_special_instructions 'No special instructions were received'
_oxdiff_exptl_absorpt_empirical_details
;
Empirical correction (ABSPACK) includes:
- Absorption correction using spherical harmonics
- Frame scaling
;
_oxdiff_exptl_absorpt_empirical_full_max 1.914
_oxdiff_exptl_absorpt_empirical_full_min 0.715

loop_
_space_group_symop_operation_xyz
'x, y, z'
'-x, -y, -z'

loop_
_atom_site_label
_atom_site_type_symbol
_atom_site_fract_x
_atom_site_fract_y
_atom_site_fract_z
_atom_site_U_iso_or_equiv
_atom_site_adp_type
_atom_site_occupancy
_atom_site_site_symmetry_order
_atom_site_calc_flag
_atom_site_refinement_flags_posn
_atom_site_refinement_flags_adp
_atom_site_refinement_flags_occupancy
_atom_site_disorder_assembly
_atom_site_disorder_group
Ru01 Ru 0.37779(2) 0.66656(2) 0.70341(2) 0.03937(11) Uani 1 1 d . . . . .
P2 P 0.50934(18) 0.34395(15) 0.71714(12) 0.0872(4) Uani 1 1 d . . . . .
P1 P 0.91495(13) 1.05577(14) 0.81440(14) 0.0933(5) Uani 1 1 d . . . . .
N2 N 0.2451(3) 0.6128(2) 0.5572(2) 0.0415(6) Uani 1 1 d . . . . .
N6 N 0.4760(3) 0.8153(3) 0.6717(2) 0.0458(6) Uani 1 1 d . . . . .
N3 N 0.5194(3) 0.7056(3) 0.8372(2) 0.0435(6) Uani 1 1 d . . . . .
N4 N 0.2878(3) 0.5467(3) 0.7645(3) 0.0473(6) Uani 1 1 d . . . . .
N1 N 0.3880(3) 0.5401(3) 0.6032(3) 0.0499(7) Uani 1 1 d . . . . .
N5 N 0.3574(3) 0.7976(3) 0.8014(3) 0.0491(7) Uani 1 1 d . . . . .
C8 C 0.1867(3) 0.6780(3) 0.5419(3) 0.0446(7) Uani 1 1 d . . . . .
C2 C 0.2344(3) 0.5303(3) 0.4724(3) 0.0466(7) Uani 1 1 d . . . . .
F2 F 0.8832(5) 1.1274(5) 0.7534(4) 0.1384(18) Uani 1 1 d . . . . .
C20 C 0.3544(4) 0.5624(3) 0.8641(3) 0.0504(8) Uani 1 1 d . . . . .
C34 C 0.5300(4) 0.8159(4) 0.6005(3) 0.0573(9) Uani 1 1 d . . . . .
H34 H 0.530020 0.747410 0.565571 0.069 Uiso 1 1 calc R . . . .
C19 C 0.4867(3) 0.6501(3) 0.9033(3) 0.0486(8) Uani 1 1 d . . . . .
C30 C 0.4755(4) 0.9155(3) 0.7209(3) 0.0544(8) Uani 1 1 d . . . . .
C16 C 0.7285(4) 0.8020(4) 0.9524(4) 0.0596(10) Uani 1 1 d . . . . .
H16 H 0.810589 0.852256 0.966965 0.072 Uiso 1 1 calc R . . . .
F5 F 1.0086(4) 1.1732(4) 0.9169(3) 0.1303(16) Uani 1 1 d . . . . .
C15 C 0.6391(3) 0.7797(3) 0.8609(3) 0.0514(8) Uani 1 1 d . . . . .
H15 H 0.661887 0.816556 0.814455 0.062 Uiso 1 1 calc R . . . .
C9 C 0.1107(4) 0.6802(4) 0.5945(3) 0.0571(9) Uani 1 1 d . . . . .
H9 H 0.092799 0.634679 0.635657 0.068 Uiso 1 1 calc R . . . .
C1 C 0.3107(4) 0.4827(3) 0.5016(3) 0.0501(8) Uani 1 1 d . . . . .
C29 C 0.4115(4) 0.9058(4) 0.7941(4) 0.0618(10) Uani 1 1 d . . . . .
C18 C 0.5734(4) 0.6724(4) 0.9969(4) 0.0629(10) Uani 1 1 d . . . . .
H18 H 0.549669 0.635630 1.043136 0.076 Uiso 1 1 calc R . . . .
C24 C 0.1681(4) 0.4608(4) 0.7187(4) 0.0589(9) Uani 1 1 d . . . . .
H24 H 0.122698 0.446034 0.648880 0.071 Uiso 1 1 calc R . . . .
C23 C 0.1103(5) 0.3938(5) 0.7711(5) 0.0766(14) Uani 1 1 d . . . . .
H23 H 0.027232 0.335879 0.737691 0.092 Uiso 1 1 calc R . . . .
C3 C 0.1568(4) 0.4833(4) 0.3614(3) 0.0601(9) Uani 1 1 d . . . . .
H3 H 0.110956 0.515833 0.340700 0.072 Uiso 1 1 calc R . . . .
C21 C 0.3012(4) 0.4987(4) 0.9208(4) 0.0655(11) Uani 1 1 d . . . . .
H21 H 0.347892 0.512650 0.989769 0.079 Uiso 1 1 calc R . . . .
C17 C 0.6943(4) 0.7489(4) 1.0212(4) 0.0674(11) Uani 1 1 d . . . . .
H17 H 0.753194 0.764795 1.084317 0.081 Uiso 1 1 calc R . . . .
C22 C 0.1772(5) 0.4138(5) 0.8736(5) 0.0781(14) Uani 1 1 d . . . . .
H22 H 0.139457 0.370644 0.910869 0.094 Uiso 1 1 calc R . . . .
C13 C 0.2141(4) 0.7474(4) 0.4817(4) 0.0565(9) Uani 1 1 d . . . . .
H13 H 0.265555 0.746579 0.446004 0.068 Uiso 1 1 calc R . . . .
C31 C 0.5292(5) 1.0168(4) 0.6985(4) 0.0718(12) Uani 1 1 d . . . . .
H31 H 0.527123 1.084470 0.731872 0.086 Uiso 1 1 calc R . . . .
C4 C 0.1495(5) 0.3911(5) 0.2855(4) 0.0741(13) Uani 1 1 d . . . . .
C25 C 0.2981(5) 0.7832(5) 0.8678(4) 0.0666(11) Uani 1 1 d . . . . .
H25 H 0.261231 0.708884 0.872540 0.080 Uiso 1 1 calc R . . . .
C33 C 0.5857(5) 0.9164(5) 0.5779(5) 0.0761(14) Uani 1 1 d . . . . .
H33 H 0.623499 0.915020 0.528902 0.091 Uiso 1 1 calc R . . . .
C12 C 0.1648(5) 0.8177(4) 0.4752(4) 0.0693(12) Uani 1 1 d . . . . .
H12 H 0.184041 0.864543 0.435324 0.083 Uiso 1 1 calc R . . . .
C32 C 0.5856(5) 1.0159(5) 0.6262(5) 0.0772(14) Uani 1 1 d . . . . .
H32 H 0.623241 1.083382 0.611003 0.093 Uiso 1 1 calc R . . . .
C6 C 0.2967(5) 0.3823(4) 0.4204(4) 0.0711(12) Uani 1 1 d . . . . .
H6 H 0.340758 0.347402 0.438527 0.085 Uiso 1 1 calc R . . . .
F6 F 0.8243(6) 0.9344(5) 0.7100(6) 0.200(3) Uani 1 1 d . . . . .
C10 C 0.0609(5) 0.7500(5) 0.5864(5) 0.0728(12) Uani 1 1 d . . . . .
H10 H 0.008729 0.750135 0.621430 0.087 Uiso 1 1 calc R . . . .
C26 C 0.2894(7) 0.8745(6) 0.9300(6) 0.101(2) Uani 1 1 d . . . . .
H26 H 0.247980 0.862242 0.976124 0.121 Uiso 1 1 calc R . . . .
F3 F 0.8060(5) 1.0341(5) 0.8522(5) 0.158(2) Uani 1 1 d . . . . .
C11 C 0.0876(5) 0.8199(5) 0.5266(5) 0.0737(13) Uani 1 1 d . . . . .
C5 C 0.2198(5) 0.3396(5) 0.3185(4) 0.0797(14) Uani 1 1 d . . . . .
H5 H 0.210806 0.273983 0.266315 0.096 Uiso 1 1 calc R . . . .
C28 C 0.4027(9) 0.9989(6) 0.8534(7) 0.116(3) Uani 1 1 d . . . . .
H28 H 0.437414 1.072114 0.846364 0.140 Uiso 1 1 calc R . . . .
F4 F 0.9455(7) 0.9806(6) 0.8720(7) 0.204(3) Uani 1 1 d . . . . .
C7 C 0.0682(8) 0.3367(8) 0.1673(5) 0.123(3) Uani 1 1 d . . . . .
H7A H 0.005682 0.355273 0.159796 0.184 Uiso 1 1 calc GR . . . .
H7B H 0.031332 0.250798 0.138796 0.184 Uiso 1 1 calc GR . . . .
H7C H 0.115844 0.369407 0.127719 0.184 Uiso 1 1 calc GR . . . .
F1 F 1.0246(5) 1.0804(7) 0.7754(5) 0.190(3) Uani 1 1 d . . . . .
C27 C 0.3430(10) 0.9829(7) 0.9220(8) 0.135(3) Uani 1 1 d . . . . .
H27 H 0.338820 1.045980 0.963346 0.162 Uiso 1 1 calc R . . . .
C14 C 0.0347(9) 0.8981(8) 0.5188(8) 0.123(3) Uani 1 1 d . . . . .
H14A H 0.083009 0.959537 0.497638 0.184 Uiso 1 1 calc GR . . . .
H14B H 0.035095 0.935084 0.588253 0.184 Uiso 1 1 calc GR . . . .
H14C H -0.047621 0.849053 0.465640 0.184 Uiso 1 1 calc GR . . . .
F7 F 0.5048(7) 0.3971(7) 0.6364(5) 0.169(3) Uani 1 1 d . . . . .
F8 F 0.5757(6) 0.2856(6) 0.6747(5) 0.161(2) Uani 1 1 d . . . . .
F9 F 0.504(2) 0.2737(16) 0.7987(13) 0.437(13) Uani 1 1 d . . . . .
F11 F 0.5971(18) 0.4408(9) 0.8068(7) 0.364(10) Uani 1 1 d . . . . .
H1 H 0.437(5) 0.515(5) 0.631(5) 0.080(16) Uiso 1 1 d . . . . .
F10 F 0.393(2) 0.3568(19) 0.7534(13) 0.459(13) Uani 1 1 d . . . . .
F12 F 0.3502(15) 0.2096(12) 0.6279(13) 0.334(7) Uani 1 1 d . . . . .

loop_
_atom_site_aniso_label
_atom_site_aniso_U_11
_atom_site_aniso_U_22
_atom_site_aniso_U_33
_atom_site_aniso_U_23
_atom_site_aniso_U_13
_atom_site_aniso_U_12
Ru01 0.04588(16) 0.03640(15) 0.03856(15) 0.01701(11) 0.01487(11) 0.02366(12)
P2 0.1214(12) 0.0793(9) 0.0694(8) 0.0282(7) 0.0310(8) 0.0634(9)
P1 0.0645(7) 0.0745(8) 0.0908(10) 0.0407(8) -0.0015(7) 0.0094(6)
N2 0.0452(14) 0.0399(13) 0.0417(14) 0.0189(11) 0.0150(11) 0.0239(12)
N6 0.0475(15) 0.0460(15) 0.0447(15) 0.0223(12) 0.0146(12) 0.0248(13)
N3 0.0471(15) 0.0422(14) 0.0404(14) 0.0171(11) 0.0132(12) 0.0247(12)
N4 0.0482(15) 0.0439(15) 0.0457(15) 0.0220(13) 0.0142(12) 0.0211(13)
N1 0.0605(18) 0.0477(16) 0.0535(17) 0.0226(14) 0.0228(14) 0.0365(15)
N5 0.0578(17) 0.0466(15) 0.0445(15) 0.0149(13) 0.0176(13) 0.0320(14)
C8 0.0460(17) 0.0434(16) 0.0437(17) 0.0196(14) 0.0112(14) 0.0251(14)
C2 0.0514(18) 0.0437(17) 0.0415(17) 0.0175(14) 0.0171(14) 0.0231(15)
F2 0.128(3) 0.132(4) 0.128(3) 0.085(3) 0.021(3) 0.044(3)
C20 0.057(2) 0.0449(17) 0.0494(19) 0.0233(15) 0.0181(16) 0.0263(16)
C34 0.058(2) 0.062(2) 0.054(2) 0.0289(18) 0.0242(18) 0.0296(19)
C19 0.0551(19) 0.0436(17) 0.0448(17) 0.0192(14) 0.0150(15) 0.0259(15)
C30 0.059(2) 0.0393(17) 0.057(2) 0.0190(15) 0.0139(17) 0.0236(16)
C16 0.048(2) 0.058(2) 0.062(2) 0.0206(19) 0.0113(18) 0.0272(18)
F5 0.106(3) 0.110(3) 0.090(3) 0.027(2) 0.008(2) 0.014(2)
C15 0.0484(18) 0.0510(19) 0.053(2) 0.0217(16) 0.0167(16) 0.0255(16)
C9 0.068(2) 0.065(2) 0.060(2) 0.036(2) 0.0314(19) 0.044(2)
C1 0.059(2) 0.0463(18) 0.0483(19) 0.0172(15) 0.0234(16) 0.0300(16)
C29 0.079(3) 0.0434(19) 0.064(2) 0.0166(17) 0.027(2) 0.0366(19)
C18 0.067(2) 0.063(2) 0.054(2) 0.0319(19) 0.0143(19) 0.031(2)
C24 0.054(2) 0.048(2) 0.060(2) 0.0245(18) 0.0144(18) 0.0177(17)
C23 0.057(2) 0.063(3) 0.086(3) 0.039(3) 0.019(2) 0.013(2)
C3 0.060(2) 0.064(2) 0.046(2) 0.0179(18) 0.0146(17) 0.0294(19)
C21 0.070(3) 0.065(2) 0.061(2) 0.037(2) 0.024(2) 0.031(2)
C17 0.062(2) 0.068(3) 0.057(2) 0.024(2) 0.0038(19) 0.033(2)
C22 0.078(3) 0.070(3) 0.080(3) 0.046(3) 0.032(3) 0.024(2)
C13 0.058(2) 0.062(2) 0.062(2) 0.037(2) 0.0247(18) 0.0339(19)
C31 0.076(3) 0.048(2) 0.083(3) 0.031(2) 0.022(2) 0.029(2)
C4 0.076(3) 0.073(3) 0.046(2) 0.007(2) 0.017(2) 0.031(2)
C25 0.080(3) 0.072(3) 0.060(2) 0.026(2) 0.036(2) 0.046(2)
C33 0.068(3) 0.083(3) 0.074(3) 0.045(3) 0.033(2) 0.028(2)
C12 0.072(3) 0.065(3) 0.079(3) 0.045(2) 0.022(2) 0.037(2)
C32 0.076(3) 0.061(3) 0.085(3) 0.046(3) 0.026(3) 0.023(2)
C6 0.090(3) 0.062(2) 0.071(3) 0.018(2) 0.036(3) 0.050(2)
F6 0.133(4) 0.103(3) 0.206(6) -0.014(4) -0.057(4) 0.041(3)
C10 0.077(3) 0.090(3) 0.088(3) 0.048(3) 0.041(3) 0.062(3)
C26 0.131(5) 0.106(5) 0.094(4) 0.034(4) 0.071(4) 0.075(4)
F3 0.123(4) 0.141(4) 0.196(6) 0.091(4) 0.082(4) 0.037(3)
C11 0.080(3) 0.074(3) 0.089(3) 0.041(3) 0.027(3) 0.056(3)
C5 0.098(4) 0.068(3) 0.060(3) 0.005(2) 0.033(3) 0.043(3)
C28 0.191(8) 0.069(3) 0.128(6) 0.040(4) 0.095(6) 0.083(5)
F4 0.177(6) 0.155(5) 0.243(7) 0.122(5) 0.005(5) 0.076(4)
C7 0.130(6) 0.136(6) 0.053(3) 0.001(3) 0.012(3) 0.063(5)
F1 0.115(4) 0.244(8) 0.149(5) 0.030(5) 0.042(4) 0.078(5)
C27 0.222(10) 0.094(5) 0.155(7) 0.047(5) 0.125(8) 0.111(6)
C14 0.159(7) 0.144(7) 0.157(7) 0.092(6) 0.075(6) 0.128(6)
F7 0.257(7) 0.242(7) 0.170(5) 0.148(5) 0.129(5) 0.200(6)
F8 0.192(6) 0.175(5) 0.138(4) 0.043(4) 0.049(4) 0.132(5)
F9 0.99(4) 0.47(2) 0.404(18) 0.360(18) 0.50(2) 0.60(3)
F11 0.64(3) 0.200(9) 0.137(7) -0.004(6) 0.078(11) 0.204(14)
F10 1.02(4) 0.64(3) 0.387(16) 0.370(18) 0.53(2) 0.75(3)
F12 0.431(19) 0.295(14) 0.371(18) 0.153(13) 0.278(17) 0.198(13)

loop_
_atom_type_symbol
_atom_type_description
_atom_type_scat_dispersion_real
_atom_type_scat_dispersion_imag
_atom_type_scat_source
C C 0.0181 0.0091 'International Tables Vol C Tables 4.2.6.8 and 6.1.1.4'
H H 0.0000 0.0000 'International Tables Vol C Tables 4.2.6.8 and 6.1.1.4'
F F 0.0727 0.0534 'International Tables Vol C Tables 4.2.6.8 and 6.1.1.4'
N N 0.0311 0.0180 'International Tables Vol C Tables 4.2.6.8 and 6.1.1.4'
P P 0.2955 0.4335 'International Tables Vol C Tables 4.2.6.8 and 6.1.1.4'
Ru Ru 0.0552 3.2960 'International Tables Vol C Tables 4.2.6.8 and 6.1.1.4'

loop_
_geom_angle_atom_site_label_1
_geom_angle_atom_site_label_2
_geom_angle_atom_site_label_3
_geom_angle
_geom_angle_site_symmetry_1
_geom_angle_site_symmetry_3
_geom_angle_publ_flag
N2 Ru01 N6 83.60(11) . . n
N2 Ru01 N3 171.42(11) . . n
N2 Ru01 N5 99.05(12) . . n
N6 Ru01 N5 77.87(13) . . y
N3 Ru01 N6 96.79(12) . . n
N3 Ru01 N5 89.39(12) . . n
N4 Ru01 N2 103.01(12) . . n
N4 Ru01 N6 167.83(12) . . n
N4 Ru01 N3 78.22(12) . . y
N4 Ru01 N5 90.89(13) . . n
N1 Ru01 N2 77.42(13) . . y
N1 Ru01 N6 101.96(13) . . n
N1 Ru01 N3 94.15(13) . . n
N1 Ru01 N4 89.55(13) . . n
N1 Ru01 N5 176.44(12) . . n
F7 P2 F8 94.3(3) . . n
F7 P2 F9 174.9(9) . . n
F7 P2 F10 95.8(4) . . n
F7 P2 F12 90.4(6) . . n
F8 P2 F9 85.1(5) . . n
F8 P2 F10 159.6(8) . . n
F8 P2 F12 95.6(5) . . n
F9 P2 F10 83.2(7) . . n
F9 P2 F12 84.7(10) . . n
F11 P2 F7 101.5(6) . . n
F11 P2 F8 103.8(9) . . n
F11 P2 F9 83.5(9) . . n
F11 P2 F10 91.5(9) . . n
F11 P2 F12 156.3(9) . . n
F10 P2 F12 66.7(9) . . n
F2 P1 F6 90.5(3) . . n
F2 P1 F3 89.1(3) . . n
F2 P1 F4 178.1(4) . . n
F2 P1 F1 89.4(4) . . n
F5 P1 F2 91.3(3) . . n
F5 P1 F6 177.2(4) . . n
F5 P1 F3 93.1(3) . . n
F5 P1 F4 90.4(4) . . n
F5 P1 F1 86.5(3) . . n
F6 P1 F3 89.1(4) . . n
F6 P1 F1 91.4(4) . . n
F3 P1 F1 178.5(4) . . n
F4 P1 F6 87.8(4) . . n
F4 P1 F3 91.6(4) . . n
F4 P1 F1 89.9(5) . . n
C8 N2 Ru01 122.1(2) . . n
C2 N2 Ru01 115.9(2) . . n
C2 N2 C8 120.5(3) . . n
C34 N6 Ru01 125.0(3) . . n
C34 N6 C30 118.5(3) . . n
C30 N6 Ru01 116.2(3) . . n
C19 N3 Ru01 115.9(2) . . n
C19 N3 C15 119.1(3) . . n
C15 N3 Ru01 125.0(2) . . n
C20 N4 Ru01 116.0(2) . . n
C24 N4 Ru01 125.8(3) . . n
C24 N4 C20 118.0(3) . . n
C1 N1 Ru01 118.5(3) . . y
C29 N5 Ru01 114.7(3) . . n
C25 N5 Ru01 126.3(3) . . n
C25 N5 C29 119.1(4) . . n
C9 C8 N2 119.8(3) . . n
C9 C8 C13 119.6(3) . . n
C13 C8 N2 120.4(3) . . n
N2 C2 C1 113.3(3) . . y
N2 C2 C3 127.8(4) . . n
C3 C2 C1 118.8(3) . . n
N4 C20 C19 114.3(3) . . n
N4 C20 C21 121.8(4) . . n
C21 C20 C19 123.9(4) . . n
N6 C34 C33 121.4(4) . . n
N3 C19 C20 114.5(3) . . n
N3 C19 C18 120.9(4) . . n
C18 C19 C20 124.6(4) . . n
N6 C30 C29 115.0(3) . . n
N6 C30 C31 121.3(4) . . n
C31 C30 C29 123.8(4) . . n
C17 C16 C15 118.9(4) . . n
N3 C15 C16 121.6(4) . . n
C8 C9 C10 120.1(4) . . n
N1 C1 C2 114.2(3) . . y
N1 C1 C6 126.6(4) . . n
C6 C1 C2 119.2(4) . . n
N5 C29 C30 116.2(3) . . n
N5 C29 C28 120.1(5) . . n
C28 C29 C30 123.7(5) . . n
C17 C18 C19 119.6(4) . . n
N4 C24 C23 122.5(4) . . n
C22 C23 C24 119.0(4) . . n
C4 C3 C2 120.1(4) . . n
C20 C21 C22 119.0(4) . . n
C18 C17 C16 119.8(4) . . n
C23 C22 C21 119.5(4) . . n
C12 C13 C8 119.7(4) . . n
C32 C31 C30 119.2(5) . . n
C3 C4 C5 119.6(4) . . n
C3 C4 C7 122.7(6) . . n
C5 C4 C7 117.7(5) . . n
N5 C25 C26 122.6(5) . . n
C32 C33 C34 120.5(5) . . n
C11 C12 C13 121.4(4) . . n
C33 C32 C31 119.2(4) . . n
C5 C6 C1 119.1(5) . . n
C9 C10 C11 120.9(4) . . n
C27 C26 C25 118.3(6) . . n
C12 C11 C10 118.3(4) . . n
C12 C11 C14 120.6(5) . . n
C10 C11 C14 121.1(6) . . n
C6 C5 C4 122.8(4) . . n
C27 C28 C29 119.9(6) . . n
C26 C27 C28 119.9(5) . . n

loop_
_geom_bond_atom_site_label_1
_geom_bond_atom_site_label_2
_geom_bond_distance
_geom_bond_site_symmetry_2
_geom_bond_publ_flag
Ru01 N2 2.055(3) . y
Ru01 N6 2.075(3) . y
Ru01 N3 2.069(3) . y
Ru01 N4 2.046(3) . y
Ru01 N1 1.987(3) . y
Ru01 N5 2.103(3) . y
P2 F7 1.474(5) . n
P2 F8 1.536(6) . n
P2 F9 1.640(9) . n
P2 F11 1.335(11) . n
P2 F10 1.786(15) . n
P2 F12 1.891(17) . n
P1 F2 1.560(5) . n
P1 F5 1.546(4) . n
P1 F6 1.578(5) . n
P1 F3 1.578(6) . n
P1 F4 1.566(5) . n
P1 F1 1.591(7) . n
N2 C8 1.431(4) . n
N2 C2 1.327(5) . y
N6 C34 1.340(5) . n
N6 C30 1.358(5) . n
N3 C19 1.348(5) . n
N3 C15 1.350(5) . n
N4 C20 1.361(5) . n
N4 C24 1.346(5) . n
N1 C1 1.310(5) . y
N5 C29 1.357(5) . n
N5 C25 1.332(5) . n
C8 C9 1.376(5) . n
C8 C13 1.387(5) . n
C2 C1 1.458(5) . y
C2 C3 1.424(5) . n
C20 C19 1.478(5) . n
C20 C21 1.379(6) . n
C34 C33 1.384(7) . n
C19 C18 1.381(5) . n
C30 C29 1.453(6) . n
C30 C31 1.388(6) . n
C16 C15 1.381(6) . n
C16 C17 1.368(7) . n
C9 C10 1.383(6) . n
C1 C6 1.431(6) . n
C29 C28 1.386(7) . n
C18 C17 1.367(7) . n
C24 C23 1.377(6) . n
C23 C22 1.373(8) . n
C3 C4 1.360(7) . n
C21 C22 1.383(7) . n
C13 C12 1.382(6) . n
C31 C32 1.377(8) . n
C4 C5 1.452(8) . n
C4 C7 1.504(8) . n
C25 C26 1.382(7) . n
C33 C32 1.342(8) . n
C12 C11 1.377(8) . n
C6 C5 1.331(8) . n
C10 C11 1.387(7) . n
C26 C27 1.363(10) . n
C11 C14 1.516(7) . n
C28 C27 1.365(11) . n

loop_
_smtbx_masks_void_nr
_smtbx_masks_void_average_x
_smtbx_masks_void_average_y
_smtbx_masks_void_average_z
_smtbx_masks_void_volume
_smtbx_masks_void_count_electrons
_smtbx_masks_void_content
1 -0.171 -0.005 0.233 24.5 1.0 ?
2 0.000 0.500 0.000 165.5 35.3 ?
3 0.171 0.005 0.767 24.5 1.0 ?
